data_1537346
loop_
_publ_author_name
'Grandjean, D.'
'Weiss, R.'

_publ_section_title
;
 Etude structurale des complexes oxofluores et oxoperoxofluores du
 molybdene V et VI. IV. - Structure cristalline de
 l'oxopentafluoromolybdate de potassium a une molecule d'eau
;
_journal_name_full 'Bulletin de la Societe Chimique de France (Vol=Year)'
_journal_page_first 3054
_journal_page_last 3058
_journal_volume 1967
_journal_year 1967
_chemical_formula_sum 'F5 H2 K2 Mo O2'
_chemical_name_systematic 'K2 (Mo O F5) (H2 O)'
_space_group_IT_number 5
_symmetry_space_group_name_Hall 'C 2y'
_symmetry_space_group_name_H-M 'C 1 2 1'
_cell_angle_alpha 90
_cell_angle_beta 100.05
_cell_angle_gamma 90
_cell_formula_units_Z 4
_cell_length_a 8.533
_cell_length_b 8.508
_cell_length_c 9.107
_cell_volume 651.012
_citation_journal_id_ASTM BSCFAS
_cod_data_source_file Grandjean_BSCFAS_1967_367.cif
_cod_data_source_block H2F5K2Mo1O2
_cod_original_cell_volume 651.0121
_cod_original_formula_sum 'H2 F5 K2 Mo1 O2'
_cod_database_code 1537346

loop_
_symmetry_equiv_pos_as_xyz
x,y,z
-x,y,-z
x+1/2,y+1/2,z
-x+1/2,y+1/2,-z

loop_
_atom_site_label
_atom_site_type_symbol
_atom_site_fract_x
_atom_site_fract_y
_atom_site_fract_z
_atom_site_occupancy
_atom_site_U_iso_or_equiv
K2 K+1 0.5 0.7387 0.5 1 0.0
O1 O-2 0.206 -0.032 0.084 1 0.0
Mo1 Mo+5 0.2131 0 0.265 1 0.0
F5 F-1 -0.001 -0.047 0.268 1 0.0
F2 F-1 0.442 -0.012 0.312 1 0.0
K3 K+1 0.5 0.2508 0.5 1 0.0
F1 F-1 0.233 0.003 0.4902 1 0.0
O2 O-2 0 0.324 0 1 0.0
O3 O-2 0 0.749 0 1 0.0
K1 K+1 0.1977 0.4902 0.2047 1 0.0
F4 F-1 0.214 -0.215 0.301 1 0.0
F3 F-1 0.232 0.218 0.251 1 0.0
